data_2000251
loop_
_publ_author_name
'Barnes, J. C.'
'Paton, J. D.'
'Blyth, C. S.'
'Howie, R. A.'

_publ_section_title
;
 Camphoric acid and ammonium hydrogen camphorate monohydrate
;
_journal_issue 9
_journal_name_full 'Acta Crystallographica Section C'
_journal_page_first 1888
_journal_page_last 1892
_journal_paper_doi 10.1107/S0108270191001713
_journal_volume 47
_journal_year 1991
_chemical_formula_moiety 'C10 H15 O4 1-, N H4 1+, H2 O'
_chemical_formula_sum 'C10 H21 N O5'
_symmetry_cell_setting trigonal
_symmetry_space_group_name_H-M 'P 32'
_cell_angle_alpha 90
_cell_angle_beta 90
_cell_angle_gamma 120
_cell_formula_units_Z 3
_cell_length_a 13.013(5)
_cell_length_b 13.013(5)
_cell_length_c 6.326(7)
_cell_volume 927.7(11)
_diffrn_radiation_type Mo
_diffrn_radiation_wavelength 0.71069
_exptl_absorpt_coefficient_mu .063
_exptl_crystal_density_diffrn 1.26
_exptl_crystal_F_000 381
_cod_data_source_file li0059.cif
_cod_data_source_block li0059b
_cod_depositor_comments
;
 Marking attached hydrogen atoms.

 Antanas Vaitkus,
 2017-08-08

 Adding the _chemical_formula_moiety data item and updating the value of the
 _chemical_formula_sum data item after consulting the original publication.

 Antanas Vaitkus,
 2017-08-08
;
_cod_original_cell_volume 927.71
_cod_original_formula_sum 'C10 H20 N1 O5'
_cod_database_code 2000251

loop_
_atom_site_label
_atom_site_fract_x
_atom_site_fract_y
_atom_site_fract_z
_atom_site_U_iso_or_equiv
_atom_site_attached_hydrogens
C1 .7057(6) -.2617(7) .1471 .037(2) 0
C2 .6316(6) -.1983(6) .0782(16) .037(2) 0
C3 .7373(6) -.0736(6) .0197(16) .034(2) 0
C4 .8301(8) -.0969(7) -.0870(17) .047(2) 0
C5 .8040(7) -.2203(8) -.0161(17) .046(2) 0
C6 .7588(7) -.2244(8) .3644(18) .053(3) 0
C7 .6263(7) -.3977(7) .1498(17) .041(2) 0
O8 .5379(6) -.4368(5) .2764(15) .061(2) 1
O9 .6463(5) -.4634(5) .0429(15) .055(2) 0
C10 .5530(7) -.2628(7) -.1111(18) .049(3) 0
C11 .5551(8) -.1902(8) .2476(17) .051(3) 0
C12 .6986(7) -.0002(7) -.1066(18) .041(2) 0
O13 .6594(5) .0570(5) -.0083(15) .0440(10) 0
O14 .7033(6) -.0022(6) -.3022(15) .066(2) 0
N15 .6657(6) .1285(6) -.5929(16) .046(2) 0
O16 .7209(6) .2960(5) -.0687(15) .068(2) 2
H31 .7768 -.0182 .1569 ? 0
H41 .9184 -.0306 -.0384 ? 0
H42 .8230 -.0945 -.2568 ? 0
H51 .8823 -.2153 .0531 ? 0
H52 .7753 -.2805 -.1489 ? 0
H61 .8154 -.1292 .3689 ? 0
H62 .8105 -.2662 .4009 ? 0
H63 .6886 -.2512 .4794 ? 0
H101 .6064 -.2696 -.2350 ? 0
H102 .5118 -.2139 -.1685 ? 0
H103 .4852 -.3506 -.0638 ? 0
H111 .6092 -.1447 .3834 ? 0
H112 .4873 -.2784 .2929 ? 0
H113 .5139 -.1416 .1882 ? 0
H151 .6906 .0890 -.4721 ? 0
H152 .7301 .1927 -.5448 ? 0
H153 .5824 .1264 -.5705 ? 0
H154 .6707 .1021 -.7528 ? 0
